data_4509173
loop_
_publ_author_name
'Lou, Benyong'
'Velaga, Sitaram P.'

_publ_section_title
;
 Polymorph Control of Felodipine Form II in an Attempted Cocrystallization
;
_journal_issue 3
_journal_name_full 'Crystal Growth &amp; Design'
_journal_page_first 1254
_journal_paper_doi 10.1021/cg8009749
_journal_volume 9
_journal_year 2009
_chemical_formula_sum 'C72 H76 Cl8 N4 O16'
_chemical_formula_weight 1536.97
_chemical_name_common felodipine
_chemical_name_systematic
; 
 ethyl methyl 4-(2,3-dichlorophenyl)-1,4-dihydro
-2,6-dimethyl-3,5-pyridinedicarboxylate 
;
_space_group_IT_number 15
_symmetry_cell_setting monoclinic
_symmetry_space_group_name_Hall '-C 2yc'
_symmetry_space_group_name_H-M 'C 1 2/c 1'
_atom_sites_solution_hydrogens geom
_atom_sites_solution_primary direct
_atom_sites_solution_secondary difmap
_audit_creation_method SHELXL-97
_cell_angle_alpha 90.00
_cell_angle_beta 91.00(3)
_cell_angle_gamma 90.00
_cell_formula_units_Z 8
_cell_length_a 32.392(7)
_cell_length_b 18.717(4)
_cell_length_c 23.711(5)
_cell_measurement_reflns_used 256506
_cell_measurement_temperature 150(2)
_cell_measurement_theta_max 29.131
_cell_measurement_theta_min 2.546
_cell_volume 14373(5)
_computing_cell_refinement 'HKL Scalepack (Otwinowski & Minor,1997)'
_computing_data_collection 'COLLECT (Nonius,1999)'
_computing_data_reduction 'HKL Denzo and Scalepack (Otwinowski & Minor,1997)'
_computing_molecular_graphics 'X-seed (Barbour, 2001)'
_computing_publication_material 'SHELXL-97 (Sheldrick, 1997)'
_computing_structure_refinement 'SHELXL-97 (Sheldrick, 1997)'
_computing_structure_solution 'SHELXS-97 (Sheldrick, 1997)'
_diffrn_ambient_temperature 150(2)
_diffrn_measured_fraction_theta_full 0.974
_diffrn_measured_fraction_theta_max 0.974
_diffrn_measurement_device_type KappaCCD
_diffrn_measurement_method CCD
_diffrn_radiation_monochromator graphite
_diffrn_radiation_source 'fine-focus sealed tube'
_diffrn_radiation_type MoK\a
_diffrn_radiation_wavelength 0.71073
_diffrn_reflns_av_R_equivalents 0.0315
_diffrn_reflns_av_sigmaI/netI 0.0380
_diffrn_reflns_limit_h_max 38
_diffrn_reflns_limit_h_min -38
_diffrn_reflns_limit_k_max 22
_diffrn_reflns_limit_k_min -22
_diffrn_reflns_limit_l_max 28
_diffrn_reflns_limit_l_min -28
_diffrn_reflns_number 24170
_diffrn_reflns_theta_full 25.00
_diffrn_reflns_theta_max 25.00
_diffrn_reflns_theta_min 2.77
_exptl_absorpt_coefficient_mu 0.384
_exptl_absorpt_correction_type none
_exptl_crystal_colour colorless
_exptl_crystal_density_diffrn 1.421
_exptl_crystal_density_method 'not measured'
_exptl_crystal_description block
_exptl_crystal_F_000 6400
_exptl_crystal_size_max 0.25
_exptl_crystal_size_mid 0.20
_exptl_crystal_size_min 0.20
_refine_diff_density_max 2.036
_refine_diff_density_min -0.407
_refine_diff_density_rms 0.124
_refine_ls_extinction_method none
_refine_ls_goodness_of_fit_ref 1.107
_refine_ls_hydrogen_treatment constr
_refine_ls_matrix_type full
_refine_ls_number_parameters 927
_refine_ls_number_reflns 12339
_refine_ls_number_restraints 14
_refine_ls_restrained_S_all 1.107
_refine_ls_R_factor_all 0.1220
_refine_ls_R_factor_gt 0.0999
_refine_ls_shift/su_max 0.001
_refine_ls_shift/su_mean 0.000
_refine_ls_structure_factor_coef Fsqd
_refine_ls_weighting_details 'calc w=1/[\s^2^(Fo^2^)+(0.1441P)^2^+45.0299P] where P=(Fo^2^+2Fc^2^)/3'
_refine_ls_weighting_scheme calc
_refine_ls_wR_factor_gt 0.2433
_refine_ls_wR_factor_ref 0.2611
_reflns_number_gt 9516
_reflns_number_total 12339
_reflns_threshold_expression >2sigma(I)
_cod_data_source_file cg8009749sup2.cif
_cod_data_source_block Felodipine
_cod_original_sg_symbol_Hall -C2yc
_cod_original_sg_symbol_H-M C2/c
_cod_database_code 4509173

loop_
_symmetry_equiv_pos_as_xyz
'x, y, z'
'-x, y, -z+1/2'
'x+1/2, y+1/2, z'
'-x+1/2, y+1/2, -z+1/2'
'-x, -y, -z'
'x, -y, z-1/2'
'-x+1/2, -y+1/2, -z'
'x+1/2, -y+1/2, z-1/2'

loop_
_atom_site_label
_atom_site_type_symbol
_atom_site_fract_x
_atom_site_fract_y
_atom_site_fract_z
_atom_site_U_iso_or_equiv
_atom_site_adp_type
_atom_site_occupancy
_atom_site_symmetry_multiplicity
_atom_site_calc_flag
_atom_site_refinement_flags
Cl1 Cl 0.47163(5) 1.08539(7) 0.67095(6) 0.0563(4) Uani 1 1 d .
Cl2 Cl 0.40705(4) 1.02091(6) 0.58604(5) 0.0403(3) Uani 1 1 d .
Cl3 Cl 0.52774(4) 0.39432(11) 0.33986(7) 0.0701(5) Uani 1 1 d .
Cl4 Cl 0.45805(4) 0.33951(7) 0.41801(6) 0.0485(3) Uani 1 1 d .
Cl5 Cl 0.22664(4) 0.82607(7) 0.67879(6) 0.0516(4) Uani 1 1 d .
Cl6 Cl 0.16197(4) 0.76945(6) 0.59099(5) 0.0394(3) Uani 1 1 d .
Cl7 Cl 0.27545(4) 0.13494(9) 0.33906(6) 0.0580(4) Uani 1 1 d .
Cl8 Cl 0.20541(4) 0.08357(7) 0.41800(5) 0.0453(3) Uani 1 1 d .
O1 O 0.47195(11) 0.83289(18) 0.44562(16) 0.0460(9) Uani 1 1 d .
O2 O 0.44244(9) 0.92583(16) 0.48746(12) 0.0323(7) Uani 1 1 d .
O3 O 0.35922(9) 0.90247(16) 0.65737(14) 0.0348(7) Uani 1 1 d .
O4 O 0.33898(11) 0.79691(18) 0.68985(14) 0.0448(9) Uani 1 1 d .
O5 O 0.42844(10) 0.45103(17) 0.51092(13) 0.0353(7) Uani 1 1 d .
O6 O 0.40035(11) 0.54909(17) 0.54600(14) 0.0430(8) Uani 1 1 d .
O7 O 0.32499(14) 0.3695(2) 0.29131(18) 0.0661(12) Uani 1 1 d .
O8 O 0.37531(11) 0.32742(17) 0.34694(13) 0.0406(8) Uani 1 1 d .
O9 O 0.22072(10) 0.58090(18) 0.44163(14) 0.0415(8) Uani 1 1 d .
O10 O 0.19470(9) 0.67396(17) 0.48736(13) 0.0332(7) Uani 1 1 d .
O11 O 0.10892(11) 0.65598(19) 0.64994(16) 0.0494(9) Uani 1 1 d .
O12 O 0.08843(10) 0.55249(19) 0.68737(14) 0.0442(9) Uani 1 1 d .
O13 O 0.15225(11) 0.29721(18) 0.54910(15) 0.0460(9) Uani 1 1 d .
O14 O 0.17903(10) 0.19795(17) 0.51330(13) 0.0381(8) Uani 1 1 d .
O15 O 0.06926(11) 0.1186(2) 0.29795(16) 0.0543(10) Uani 1 1 d .
O16 O 0.12346(11) 0.07826(17) 0.34879(14) 0.0400(8) Uani 1 1 d .
N1 N 0.40710(11) 0.70196(19) 0.55948(15) 0.0311(8) Uani 1 1 d .
H1 H 0.4086 0.6552 0.5566 0.037 Uiso 1 1 calc R
N2 N 0.30302(11) 0.5176(2) 0.42488(16) 0.0366(9) Uani 1 1 d .
H2 H 0.2809 0.5448 0.4250 0.044 Uiso 1 1 calc R
N3 N 0.15914(11) 0.4509(2) 0.56124(16) 0.0332(9) Uani 1 1 d .
H3 H 0.1610 0.4040 0.5596 0.040 Uiso 1 1 calc R
N4 N 0.05350(12) 0.2686(2) 0.43021(17) 0.0383(9) Uani 1 1 d .
H4 H 0.0315 0.2962 0.4310 0.046 Uiso 1 1 calc R
C1 C 0.46430(14) 0.9704(3) 0.44840(19) 0.0355(11) Uani 1 1 d .
H1A H 0.4562 0.9576 0.4097 0.053 Uiso 1 1 calc R
H1B H 0.4941 0.9634 0.4537 0.053 Uiso 1 1 calc R
H1C H 0.4575 1.0207 0.4553 0.053 Uiso 1 1 calc R
C2 C 0.44948(12) 0.8557(2) 0.48238(18) 0.0295(10) Uani 1 1 d .
C3 C 0.42796(12) 0.8137(2) 0.52481(17) 0.0257(9) Uani 1 1 d .
C4 C 0.42618(13) 0.7418(2) 0.51972(18) 0.0301(10) Uani 1 1 d .
C5 C 0.40839(12) 0.8533(2) 0.57372(17) 0.0238(9) Uani 1 1 d .
H5 H 0.3889 0.8902 0.5582 0.029 Uiso 1 1 calc R
C6 C 0.38430(12) 0.8018(2) 0.61145(17) 0.0255(9) Uani 1 1 d .
C7 C 0.38556(12) 0.7300(2) 0.60406(17) 0.0264(9) Uani 1 1 d .
C8 C 0.36526(14) 0.6734(2) 0.63865(19) 0.0336(10) Uani 1 1 d .
H8A H 0.3354 0.6745 0.6316 0.050 Uiso 1 1 calc R
H8B H 0.3711 0.6822 0.6787 0.050 Uiso 1 1 calc R
H8C H 0.3761 0.6264 0.6282 0.050 Uiso 1 1 calc R
C9 C 0.44410(16) 0.6977(3) 0.4735(2) 0.0414(12) Uani 1 1 d .
H9A H 0.4737 0.6905 0.4810 0.062 Uiso 1 1 calc R
H9B H 0.4402 0.7225 0.4374 0.062 Uiso 1 1 calc R
H9C H 0.4302 0.6513 0.4718 0.062 Uiso 1 1 calc R
C10 C 0.35917(12) 0.8312(2) 0.65668(17) 0.0258(9) Uani 1 1 d .
C11 C 0.33277(16) 0.9349(3) 0.7002(2) 0.0432(12) Uani 1 1 d .
H11A H 0.3034 0.9287 0.6892 0.052 Uiso 1 1 calc R
H11B H 0.3375 0.9110 0.7370 0.052 Uiso 1 1 calc R
C12 C 0.3423(2) 1.0100(3) 0.7052(3) 0.0588(15) Uani 1 1 d .
H12A H 0.3400 1.0325 0.6680 0.088 Uiso 1 1 calc R
H12B H 0.3705 1.0158 0.7201 0.088 Uiso 1 1 calc R
H12C H 0.3228 1.0326 0.7309 0.088 Uiso 1 1 calc R
C13 C 0.44190(12) 0.8907(2) 0.60973(17) 0.0250(9) Uani 1 1 d .
C14 C 0.47234(13) 0.8498(3) 0.63484(19) 0.0326(10) Uani 1 1 d .
H14 H 0.4728 0.7998 0.6280 0.039 Uiso 1 1 calc R
C15 C 0.50265(14) 0.8803(3) 0.6702(2) 0.0400(12) Uani 1 1 d .
H15 H 0.5233 0.8509 0.6873 0.048 Uiso 1 1 calc R
C16 C 0.44237(13) 0.9645(2) 0.61926(18) 0.0293(9) Uani 1 1 d .
C17 C 0.47229(15) 0.9948(3) 0.65585(19) 0.0378(12) Uani 1 1 d .
C18 C 0.50254(16) 0.9526(3) 0.6802(2) 0.0450(13) Uani 1 1 d .
H18 H 0.5233 0.9735 0.7038 0.054 Uiso 1 1 calc R
C19 C 0.46222(16) 0.4594(3) 0.5514(2) 0.0467(13) Uani 1 1 d .
H19A H 0.4515 0.4570 0.5897 0.070 Uiso 1 1 calc R
H19B H 0.4756 0.5057 0.5456 0.070 Uiso 1 1 calc R
H19C H 0.4824 0.4210 0.5461 0.070 Uiso 1 1 calc R
C20 C 0.39909(14) 0.5004(2) 0.51136(17) 0.0296(10) Uani 1 1 d .
C21 C 0.36780(13) 0.4897(2) 0.46708(18) 0.0293(9) Uani 1 1 d .
C22 C 0.33216(14) 0.5260(2) 0.46799(19) 0.0324(10) Uani 1 1 d .
C23 C 0.37808(13) 0.4364(2) 0.42030(18) 0.0284(9) Uani 1 1 d .
H23 H 0.3841 0.3889 0.4379 0.034 Uiso 1 1 calc R
C24 C 0.34134(14) 0.4280(2) 0.37854(19) 0.0331(10) Uani 1 1 d .
C25 C 0.30707(14) 0.4686(2) 0.38177(19) 0.0335(10) Uani 1 1 d .
C26 C 0.31848(16) 0.5783(3) 0.5127(2) 0.0414(12) Uani 1 1 d .
H26A H 0.3307 0.6252 0.5056 0.062 Uiso 1 1 calc R
H26B H 0.3276 0.5611 0.5500 0.062 Uiso 1 1 calc R
H26C H 0.2883 0.5822 0.5116 0.062 Uiso 1 1 calc R
C27 C 0.26980(15) 0.4663(3) 0.3436(2) 0.0438(12) Uani 1 1 d .
H27A H 0.2604 0.4168 0.3395 0.066 Uiso 1 1 calc R
H27B H 0.2769 0.4855 0.3065 0.066 Uiso 1 1 calc R
H27C H 0.2477 0.4952 0.3598 0.066 Uiso 1 1 calc R
C28 C 0.34492(14) 0.3741(3) 0.33453(19) 0.0346(10) Uani 1 1 d .
C29 C 0.38457(19) 0.2707(3) 0.3071(2) 0.0501(14) Uani 1 1 d .
H29A H 0.3605 0.2626 0.2816 0.060 Uiso 1 1 calc R
H29B H 0.3904 0.2257 0.3277 0.060 Uiso 1 1 calc R
C30 C 0.4207(2) 0.2914(4) 0.2739(3) 0.081(2) Uani 1 1 d .
H30A H 0.4440 0.3022 0.2995 0.121 Uiso 1 1 calc R
H30B H 0.4140 0.3338 0.2513 0.121 Uiso 1 1 calc R
H30C H 0.4282 0.2520 0.2489 0.121 Uiso 1 1 calc R
C31 C 0.41601(13) 0.4609(2) 0.38814(17) 0.0273(9) Uani 1 1 d .
C32 C 0.45204(14) 0.4201(3) 0.38282(19) 0.0350(11) Uani 1 1 d .
C33 C 0.48391(14) 0.4445(3) 0.3493(2) 0.0432(13) Uani 1 1 d .
C34 C 0.41411(14) 0.5266(2) 0.36065(18) 0.0324(10) Uani 1 1 d .
H34 H 0.3901 0.5552 0.3641 0.039 Uiso 1 1 calc R
C35 C 0.44644(15) 0.5513(3) 0.3284(2) 0.0448(13) Uani 1 1 d .
H35 H 0.4443 0.5962 0.3100 0.054 Uiso 1 1 calc R
C36 C 0.48163(16) 0.5106(4) 0.3231(2) 0.0510(15) Uani 1 1 d .
H36 H 0.5041 0.5277 0.3017 0.061 Uiso 1 1 calc R
C37 C 0.21557(14) 0.7184(3) 0.44755(19) 0.0349(11) Uani 1 1 d .
H37A H 0.2061 0.7063 0.4092 0.052 Uiso 1 1 calc R
H37B H 0.2454 0.7105 0.4510 0.052 Uiso 1 1 calc R
H37C H 0.2094 0.7687 0.4553 0.052 Uiso 1 1 calc R
C38 C 0.20023(12) 0.6034(2) 0.48083(18) 0.0292(10) Uani 1 1 d .
C39 C 0.17965(12) 0.5624(2) 0.52441(17) 0.0272(9) Uani 1 1 d .
C40 C 0.17811(13) 0.4899(2) 0.52063(18) 0.0297(10) Uani 1 1 d .
C41 C 0.16069(12) 0.6024(2) 0.57352(17) 0.0248(9) Uani 1 1 d .
H41 H 0.1421 0.6407 0.5582 0.030 Uiso 1 1 calc R
C42 C 0.13505(12) 0.5517(2) 0.61043(18) 0.0279(9) Uani 1 1 d .
C43 C 0.13720(12) 0.4806(2) 0.60489(18) 0.0293(9) Uani 1 1 d .
C44 C 0.19643(16) 0.4446(3) 0.4751(2) 0.0433(12) Uani 1 1 d .
H44A H 0.2266 0.4443 0.4795 0.065 Uiso 1 1 calc R
H44B H 0.1888 0.4644 0.4381 0.065 Uiso 1 1 calc R
H44C H 0.1859 0.3957 0.4780 0.065 Uiso 1 1 calc R
C45 C 0.11682(15) 0.4257(2) 0.6406(2) 0.0365(11) Uani 1 1 d .
H45A H 0.0869 0.4267 0.6333 0.055 Uiso 1 1 calc R
H45B H 0.1225 0.4361 0.6804 0.055 Uiso 1 1 calc R
H45C H 0.1276 0.3783 0.6313 0.055 Uiso 1 1 calc R
C46 C 0.10912(13) 0.5845(2) 0.65352(19) 0.0315(10) Uani 1 1 d .
C47 C 0.08433(17) 0.6947(3) 0.6908(3) 0.067(2) Uani 1 1 d D
H47 H 0.0541 0.6848 0.6942 0.080 Uiso 1 1 calc R
C48 C 0.1088(2) 0.7094(4) 0.7391(3) 0.0543(19) Uani 0.75 1 d PDU
H48A H 0.0922 0.7349 0.7668 0.081 Uiso 0.75 1 calc PR
H48B H 0.1324 0.7390 0.7286 0.081 Uiso 0.75 1 calc PR
H48C H 0.1188 0.6644 0.7556 0.081 Uiso 0.75 1 calc PR
C49 C 0.19441(12) 0.6371(2) 0.61059(17) 0.0258(9) Uani 1 1 d .
C50 C 0.22416(12) 0.5928(2) 0.63552(17) 0.0273(9) Uani 1 1 d .
H50 H 0.2236 0.5430 0.6276 0.033 Uiso 1 1 calc R
C51 C 0.25461(13) 0.6197(3) 0.67164(19) 0.0347(10) Uani 1 1 d .
H51 H 0.2748 0.5885 0.6875 0.042 Uiso 1 1 calc R
C52 C 0.19610(13) 0.7099(2) 0.62272(18) 0.0294(10) Uani 1 1 d .
C53 C 0.22610(14) 0.7360(3) 0.66096(19) 0.0346(11) Uani 1 1 d .
C54 C 0.25567(13) 0.6912(3) 0.68452(19) 0.0383(12) Uani 1 1 d .
H54 H 0.2764 0.7096 0.7093 0.046 Uiso 1 1 calc R
C55 C 0.21303(16) 0.2063(3) 0.5533(2) 0.0467(13) Uani 1 1 d .
H55A H 0.2027 0.2020 0.5918 0.070 Uiso 1 1 calc R
H55B H 0.2257 0.2534 0.5484 0.070 Uiso 1 1 calc R
H55C H 0.2337 0.1691 0.5468 0.070 Uiso 1 1 calc R
C56 C 0.15017(14) 0.2484(2) 0.51451(18) 0.0322(10) Uani 1 1 d .
C57 C 0.11861(14) 0.2389(2) 0.47050(19) 0.0325(10) Uani 1 1 d .
C58 C 0.08283(15) 0.2757(2) 0.4723(2) 0.0357(11) Uani 1 1 d .
C59 C 0.12773(13) 0.1854(2) 0.42360(17) 0.0285(9) Uani 1 1 d .
H59 H 0.1331 0.1375 0.4410 0.034 Uiso 1 1 calc R
C60 C 0.09030(13) 0.1790(2) 0.38248(19) 0.0314(10) Uani 1 1 d .
C61 C 0.05682(14) 0.2206(2) 0.38706(19) 0.0328(10) Uani 1 1 d .
C62 C 0.07014(17) 0.3278(3) 0.5175(2) 0.0480(13) Uani 1 1 d .
H62A H 0.0402 0.3350 0.5154 0.072 Uiso 1 1 calc R
H62B H 0.0841 0.3736 0.5117 0.072 Uiso 1 1 calc R
H62C H 0.0779 0.3087 0.5547 0.072 Uiso 1 1 calc R
C63 C 0.01887(14) 0.2203(3) 0.3479(2) 0.0447(13) Uani 1 1 d .
H63A H 0.0075 0.1718 0.3457 0.067 Uiso 1 1 calc R
H63B H 0.0268 0.2360 0.3102 0.067 Uiso 1 1 calc R
H63C H -0.0020 0.2528 0.3627 0.067 Uiso 1 1 calc R
C64 C 0.09232(14) 0.1242(3) 0.3385(2) 0.0362(11) Uani 1 1 d .
C65 C 0.13079(18) 0.0241(3) 0.3064(2) 0.0486(13) Uani 1 1 d .
H65A H 0.1041 0.0093 0.2890 0.058 Uiso 1 1 calc R
H65B H 0.1435 -0.0184 0.3246 0.058 Uiso 1 1 calc R
C66 C 0.1581(2) 0.0511(4) 0.2627(3) 0.0656(18) Uani 1 1 d .
H66A H 0.1855 0.0609 0.2793 0.098 Uiso 1 1 calc R
H66B H 0.1466 0.0951 0.2466 0.098 Uiso 1 1 calc R
H66C H 0.1606 0.0151 0.2328 0.098 Uiso 1 1 calc R
C67 C 0.16573(13) 0.2078(2) 0.39065(17) 0.0264(9) Uani 1 1 d .
C68 C 0.20067(13) 0.1654(2) 0.38381(17) 0.0292(9) Uani 1 1 d .
C69 C 0.23283(14) 0.1878(3) 0.35004(19) 0.0364(11) Uani 1 1 d .
C70 C 0.16476(14) 0.2748(2) 0.36409(18) 0.0308(10) Uani 1 1 d .
H70 H 0.1415 0.3051 0.3684 0.037 Uiso 1 1 calc R
C71 C 0.19740(16) 0.2970(3) 0.3316(2) 0.0407(12) Uani 1 1 d .
H71 H 0.1962 0.3424 0.3137 0.049 Uiso 1 1 calc R
C72 C 0.23150(15) 0.2544(3) 0.32506(19) 0.0399(12) Uani 1 1 d .
H72 H 0.2540 0.2706 0.3034 0.048 Uiso 1 1 calc R
C48' C 0.1012(6) 0.7606(8) 0.7099(9) 0.046(5) Uani 0.25 1 d PDU
H48D H 0.1312 0.7562 0.7138 0.070 Uiso 0.25 1 calc PR
H48E H 0.0895 0.7728 0.7465 0.070 Uiso 0.25 1 calc PR
H48F H 0.0944 0.7983 0.6825 0.070 Uiso 0.25 1 calc PR

loop_
_atom_site_aniso_label
_atom_site_aniso_U_11
_atom_site_aniso_U_22
_atom_site_aniso_U_33
_atom_site_aniso_U_23
_atom_site_aniso_U_13
_atom_site_aniso_U_12
Cl1 0.0685(9) 0.0455(8) 0.0557(8) -0.0259(7) 0.0213(7) -0.0283(7)
Cl2 0.0487(7) 0.0246(6) 0.0479(7) 0.0013(5) 0.0105(5) 0.0009(5)
Cl3 0.0321(7) 0.1128(14) 0.0655(10) -0.0404(9) 0.0070(6) 0.0038(7)
Cl4 0.0595(8) 0.0414(7) 0.0447(7) -0.0041(6) -0.0020(6) 0.0158(6)
Cl5 0.0571(8) 0.0407(7) 0.0574(8) -0.0239(6) 0.0185(6) -0.0214(6)
Cl6 0.0458(7) 0.0258(6) 0.0468(7) 0.0022(5) 0.0064(5) 0.0019(5)
Cl7 0.0358(7) 0.0861(11) 0.0521(8) -0.0113(8) 0.0056(6) 0.0183(7)
Cl8 0.0602(8) 0.0310(7) 0.0448(7) 0.0062(5) 0.0046(6) 0.0152(6)
O1 0.045(2) 0.036(2) 0.057(2) -0.0028(17) 0.0324(17) 0.0011(15)
O2 0.0350(16) 0.0313(17) 0.0309(16) 0.0023(13) 0.0057(13) -0.0062(13)
O3 0.0339(17) 0.0271(17) 0.0437(19) -0.0077(14) 0.0126(14) -0.0019(13)
O4 0.057(2) 0.039(2) 0.0387(19) 0.0054(16) 0.0204(16) -0.0044(16)
O5 0.0401(18) 0.0364(19) 0.0293(17) -0.0064(14) -0.0040(13) -0.0038(14)
O6 0.064(2) 0.0265(18) 0.0379(19) -0.0066(15) -0.0074(16) -0.0085(16)
O7 0.084(3) 0.052(3) 0.062(3) -0.025(2) -0.035(2) 0.010(2)
O8 0.062(2) 0.0285(18) 0.0315(17) -0.0101(14) -0.0023(15) -0.0011(16)
O9 0.0439(19) 0.0366(19) 0.045(2) -0.0079(16) 0.0253(16) -0.0010(15)
O10 0.0369(17) 0.0316(18) 0.0312(17) 0.0049(14) 0.0050(13) -0.0039(13)
O11 0.049(2) 0.034(2) 0.067(2) -0.0143(17) 0.0274(18) 0.0009(16)
O12 0.0449(19) 0.044(2) 0.045(2) -0.0076(16) 0.0197(16) -0.0123(16)
O13 0.062(2) 0.0280(18) 0.047(2) -0.0114(16) -0.0017(17) -0.0091(16)
O14 0.0431(19) 0.0339(18) 0.0372(18) -0.0025(14) 0.0014(14) -0.0012(15)
O15 0.053(2) 0.056(2) 0.054(2) -0.0292(19) -0.0040(18) 0.0050(18)
O16 0.052(2) 0.0277(18) 0.0412(19) -0.0138(15) 0.0120(15) 0.0008(15)
N1 0.040(2) 0.0208(19) 0.033(2) -0.0063(16) 0.0059(16) -0.0042(15)
N2 0.030(2) 0.038(2) 0.042(2) -0.0095(18) 0.0052(17) -0.0024(17)
N3 0.037(2) 0.025(2) 0.038(2) -0.0084(16) 0.0027(16) -0.0047(16)
N4 0.034(2) 0.038(2) 0.043(2) -0.0134(19) 0.0071(17) 0.0029(17)
C1 0.038(3) 0.037(3) 0.031(2) 0.004(2) 0.0043(19) -0.014(2)
C2 0.025(2) 0.034(3) 0.030(2) 0.0003(19) 0.0004(18) -0.0010(18)
C3 0.0211(19) 0.030(2) 0.026(2) -0.0038(18) -0.0011(16) -0.0016(17)
C4 0.030(2) 0.028(2) 0.032(2) -0.0067(19) -0.0007(18) -0.0051(18)
C5 0.0212(19) 0.021(2) 0.029(2) 0.0010(17) -0.0020(16) -0.0035(16)
C6 0.024(2) 0.026(2) 0.026(2) 0.0002(17) -0.0016(16) -0.0052(17)
C7 0.022(2) 0.028(2) 0.029(2) 0.0017(18) -0.0006(16) -0.0023(17)
C8 0.044(3) 0.026(2) 0.030(2) 0.0006(19) 0.0032(19) -0.009(2)
C9 0.046(3) 0.035(3) 0.043(3) -0.011(2) 0.010(2) -0.007(2)
C10 0.026(2) 0.025(2) 0.026(2) 0.0017(18) -0.0008(17) -0.0020(17)
C11 0.044(3) 0.040(3) 0.045(3) -0.010(2) 0.012(2) 0.005(2)
C12 0.070(4) 0.049(4) 0.058(4) -0.014(3) 0.008(3) 0.001(3)
C13 0.024(2) 0.027(2) 0.024(2) -0.0030(17) 0.0032(16) -0.0050(17)
C14 0.030(2) 0.036(3) 0.032(2) 0.001(2) 0.0020(18) -0.0036(19)
C15 0.027(2) 0.055(3) 0.038(3) 0.009(2) -0.0043(19) -0.007(2)
C16 0.034(2) 0.024(2) 0.030(2) -0.0028(18) 0.0066(18) -0.0075(18)
C17 0.043(3) 0.039(3) 0.032(3) -0.010(2) 0.020(2) -0.016(2)
C18 0.042(3) 0.065(4) 0.028(3) -0.006(2) 0.001(2) -0.027(3)
C19 0.048(3) 0.061(4) 0.031(3) 0.000(2) -0.003(2) -0.008(3)
C20 0.043(3) 0.022(2) 0.024(2) 0.0008(18) 0.0062(18) -0.0077(19)
C21 0.035(2) 0.023(2) 0.030(2) 0.0010(18) 0.0039(18) -0.0073(18)
C22 0.038(2) 0.028(2) 0.032(2) -0.0064(19) 0.0048(19) -0.0081(19)
C23 0.035(2) 0.024(2) 0.027(2) -0.0037(18) 0.0034(18) -0.0068(18)
C24 0.038(2) 0.030(2) 0.031(2) -0.0015(19) 0.0053(19) -0.011(2)
C25 0.032(2) 0.033(3) 0.036(3) -0.004(2) 0.0031(19) -0.011(2)
C26 0.044(3) 0.038(3) 0.042(3) -0.013(2) 0.010(2) 0.003(2)
C27 0.039(3) 0.043(3) 0.049(3) -0.010(2) 0.001(2) -0.003(2)
C28 0.043(3) 0.033(3) 0.027(2) -0.0064(19) -0.001(2) -0.007(2)
C29 0.081(4) 0.027(3) 0.042(3) -0.011(2) 0.002(3) -0.005(3)
C30 0.064(4) 0.103(6) 0.076(5) -0.037(4) 0.002(3) 0.008(4)
C31 0.031(2) 0.028(2) 0.022(2) -0.0027(18) -0.0021(17) -0.0085(18)
C32 0.032(2) 0.044(3) 0.029(2) -0.006(2) -0.0027(18) -0.002(2)
C33 0.029(2) 0.072(4) 0.028(3) -0.013(3) 0.0010(19) -0.004(2)
C34 0.034(2) 0.034(3) 0.028(2) 0.0052(19) -0.0061(18) -0.0120(19)
C35 0.045(3) 0.057(3) 0.032(3) 0.014(2) -0.010(2) -0.027(3)
C36 0.036(3) 0.093(5) 0.024(2) -0.004(3) 0.003(2) -0.024(3)
C37 0.036(2) 0.038(3) 0.030(2) 0.005(2) 0.0031(19) -0.006(2)
C38 0.022(2) 0.035(3) 0.030(2) -0.0020(19) -0.0029(17) -0.0024(18)
C39 0.023(2) 0.034(2) 0.025(2) -0.0047(18) -0.0011(16) -0.0032(18)
C40 0.027(2) 0.033(2) 0.029(2) -0.0055(19) 0.0008(17) -0.0022(18)
C41 0.023(2) 0.026(2) 0.025(2) -0.0014(17) -0.0011(16) -0.0037(17)
C42 0.023(2) 0.030(2) 0.031(2) -0.0055(19) -0.0017(17) -0.0082(17)
C43 0.026(2) 0.029(2) 0.033(2) -0.0033(19) 0.0015(17) -0.0012(18)
C44 0.049(3) 0.037(3) 0.044(3) -0.014(2) 0.014(2) -0.004(2)
C45 0.045(3) 0.028(2) 0.037(3) -0.005(2) 0.009(2) -0.007(2)
C46 0.025(2) 0.037(3) 0.033(2) -0.009(2) 0.0037(18) -0.0084(19)
C47 0.039(3) 0.071(4) 0.091(5) -0.045(4) 0.030(3) -0.008(3)
C48 0.054(4) 0.056(4) 0.053(4) -0.014(4) 0.009(3) 0.006(4)
C49 0.025(2) 0.029(2) 0.023(2) -0.0014(17) 0.0042(16) -0.0057(17)
C50 0.026(2) 0.028(2) 0.028(2) -0.0003(18) 0.0043(17) -0.0015(17)
C51 0.025(2) 0.044(3) 0.035(3) 0.000(2) -0.0022(18) -0.001(2)
C52 0.031(2) 0.028(2) 0.029(2) 0.0007(18) 0.0081(17) -0.0071(18)
C53 0.038(3) 0.035(3) 0.031(2) -0.013(2) 0.0134(19) -0.022(2)
C54 0.027(2) 0.062(3) 0.026(2) -0.012(2) 0.0027(18) -0.015(2)
C55 0.046(3) 0.051(3) 0.043(3) -0.004(2) -0.005(2) -0.008(2)
C56 0.046(3) 0.024(2) 0.027(2) 0.0001(19) 0.0042(19) -0.010(2)
C57 0.039(2) 0.026(2) 0.033(2) -0.0033(19) 0.0092(19) -0.0053(19)
C58 0.046(3) 0.027(2) 0.034(3) -0.010(2) 0.014(2) -0.009(2)
C59 0.035(2) 0.024(2) 0.027(2) 0.0001(18) 0.0098(18) -0.0036(18)
C60 0.035(2) 0.026(2) 0.034(2) -0.0049(19) 0.0118(19) -0.0049(19)
C61 0.035(2) 0.028(2) 0.036(3) -0.007(2) 0.0083(19) -0.0081(19)
C62 0.057(3) 0.041(3) 0.046(3) -0.019(2) 0.007(2) 0.010(2)
C63 0.028(2) 0.052(3) 0.054(3) -0.014(3) 0.006(2) -0.005(2)
C64 0.039(3) 0.030(3) 0.040(3) -0.012(2) 0.008(2) -0.011(2)
C65 0.059(3) 0.033(3) 0.054(3) -0.016(2) 0.012(3) 0.002(2)
C66 0.073(4) 0.064(4) 0.060(4) -0.027(3) 0.015(3) -0.002(3)
C67 0.033(2) 0.024(2) 0.023(2) 0.0002(17) 0.0034(17) -0.0043(17)
C68 0.036(2) 0.027(2) 0.025(2) -0.0014(18) 0.0033(17) 0.0038(19)
C69 0.034(2) 0.048(3) 0.028(2) -0.007(2) 0.0012(19) 0.004(2)
C70 0.034(2) 0.025(2) 0.034(2) 0.0015(19) -0.0008(18) -0.0026(18)
C71 0.052(3) 0.031(3) 0.039(3) 0.010(2) 0.002(2) -0.016(2)
C72 0.038(3) 0.054(3) 0.028(2) -0.003(2) 0.0046(19) -0.010(2)
C48' 0.050(8) 0.044(9) 0.046(8) 0.000(7) 0.014(7) -0.003(7)

loop_
_atom_type_symbol
_atom_type_description
_atom_type_scat_dispersion_real
_atom_type_scat_dispersion_imag
_atom_type_scat_source
C C 0.0033 0.0016 'International Tables Vol C Tables 4.2.6.8 and 6.1.1.4'
H H 0.0000 0.0000 'International Tables Vol C Tables 4.2.6.8 and 6.1.1.4'
N N 0.0061 0.0033 'International Tables Vol C Tables 4.2.6.8 and 6.1.1.4'
O O 0.0106 0.0060 'International Tables Vol C Tables 4.2.6.8 and 6.1.1.4'
Cl Cl 0.1484 0.1585 'International Tables Vol C Tables 4.2.6.8 and 6.1.1.4'

loop_
_geom_angle_atom_site_label_1
_geom_angle_atom_site_label_2
_geom_angle_atom_site_label_3
_geom_angle
C2 O2 C1 115.1(3)
C10 O3 C11 114.9(4)
C20 O5 C19 116.9(4)
C28 O8 C29 119.3(4)
C38 O10 C37 115.4(3)
C46 O11 C47 117.2(4)
C56 O14 C55 115.8(4)
C64 O16 C65 116.9(4)
C4 N1 C7 124.4(4)
C4 N1 H1 117.8
C7 N1 H1 117.8
C25 N2 C22 123.3(4)
C25 N2 H2 118.4
C22 N2 H2 118.4
C40 N3 C43 123.8(4)
C40 N3 H3 118.1
C43 N3 H3 118.1
C61 N4 C58 123.1(4)
C61 N4 H4 118.5
C58 N4 H4 118.5
O2 C1 H1A 109.5
O2 C1 H1B 109.5
H1A C1 H1B 109.5
O2 C1 H1C 109.5
H1A C1 H1C 109.5
H1B C1 H1C 109.5
O1 C2 O2 120.8(4)
O1 C2 C3 126.8(4)
O2 C2 C3 112.4(4)
C4 C3 C2 119.6(4)
C4 C3 C5 122.3(4)
C2 C3 C5 118.1(4)
C3 C4 N1 120.2(4)
C3 C4 C9 126.7(4)
N1 C4 C9 113.1(4)
C3 C5 C6 111.0(3)
C3 C5 C13 110.2(3)
C6 C5 C13 108.9(3)
C3 C5 H5 108.9
C6 C5 H5 108.9
C13 C5 H5 108.9
C7 C6 C10 119.0(4)
C7 C6 C5 122.0(4)
C10 C6 C5 119.0(4)
C6 C7 N1 119.5(4)
C6 C7 C8 128.0(4)
N1 C7 C8 112.5(4)
C7 C8 H8A 109.5
C7 C8 H8B 109.5
H8A C8 H8B 109.5
C7 C8 H8C 109.5
H8A C8 H8C 109.5
H8B C8 H8C 109.5
C4 C9 H9A 109.5
C4 C9 H9B 109.5
H9A C9 H9B 109.5
C4 C9 H9C 109.5
H9A C9 H9C 109.5
H9B C9 H9C 109.5
O4 C10 O3 121.4(4)
O4 C10 C6 126.0(4)
O3 C10 C6 112.6(4)
C12 C11 O3 109.4(4)
C12 C11 H11A 109.8
O3 C11 H11A 109.8
C12 C11 H11B 109.8
O3 C11 H11B 109.8
H11A C11 H11B 108.2
C11 C12 H12A 109.5
C11 C12 H12B 109.5
H12A C12 H12B 109.5
C11 C12 H12C 109.5
H12A C12 H12C 109.5
H12B C12 H12C 109.5
C14 C13 C16 118.3(4)
C14 C13 C5 118.7(4)
C16 C13 C5 123.0(4)
C13 C14 C15 121.4(4)
C13 C14 H14 119.3
C15 C14 H14 119.3
C18 C15 C14 120.0(5)
C18 C15 H15 120.0
C14 C15 H15 120.0
C13 C16 C17 120.1(4)
C13 C16 Cl2 121.4(3)
C17 C16 Cl2 118.5(4)
C18 C17 C16 120.4(4)
C18 C17 Cl1 119.0(4)
C16 C17 Cl1 120.6(4)
C15 C18 C17 119.7(4)
C15 C18 H18 120.1
C17 C18 H18 120.1
O5 C19 H19A 109.5
O5 C19 H19B 109.5
H19A C19 H19B 109.5
O5 C19 H19C 109.5
H19A C19 H19C 109.5
H19B C19 H19C 109.5
O6 C20 O5 120.5(4)
O6 C20 C21 126.7(4)
O5 C20 C21 112.8(4)
C22 C21 C20 120.4(4)
C22 C21 C23 122.7(4)
C20 C21 C23 116.9(4)
C21 C22 N2 120.3(4)
C21 C22 C26 127.0(4)
N2 C22 C26 112.7(4)
C31 C23 C21 110.7(3)
C31 C23 C24 109.2(3)
C21 C23 C24 110.9(4)
C31 C23 H23 108.7
C21 C23 H23 108.7
C24 C23 H23 108.7
C25 C24 C28 120.4(4)
C25 C24 C23 122.2(4)
C28 C24 C23 117.4(4)
C24 C25 N2 120.3(4)
C24 C25 C27 127.3(4)
N2 C25 C27 112.3(4)
C22 C26 H26A 109.5
C22 C26 H26B 109.5
H26A C26 H26B 109.5
C22 C26 H26C 109.5
H26A C26 H26C 109.5
H26B C26 H26C 109.5
C25 C27 H27A 109.5
C25 C27 H27B 109.5
H27A C27 H27B 109.5
C25 C27 H27C 109.5
H27A C27 H27C 109.5
H27B C27 H27C 109.5
O7 C28 O8 121.3(4)
O7 C28 C24 127.6(5)
O8 C28 C24 111.1(4)
O8 C29 C30 109.2(5)
O8 C29 H29A 109.8
C30 C29 H29A 109.8
O8 C29 H29B 109.8
C30 C29 H29B 109.8
H29A C29 H29B 108.3
C29 C30 H30A 109.5
C29 C30 H30B 109.5
H30A C30 H30B 109.5
C29 C30 H30C 109.5
H30A C30 H30C 109.5
H30B C30 H30C 109.5
C34 C31 C32 118.0(4)
C34 C31 C23 118.0(4)
C32 C31 C23 124.0(4)
C33 C32 C31 120.0(5)
C33 C32 Cl4 118.9(4)
C31 C32 Cl4 121.2(3)
C36 C33 C32 121.0(5)
C36 C33 Cl3 117.9(4)
C32 C33 Cl3 121.1(4)
C35 C34 C31 121.6(5)
C35 C34 H34 119.2
C31 C34 H34 119.2
C36 C35 C34 120.0(5)
C36 C35 H35 120.0
C34 C35 H35 120.0
C35 C36 C33 119.3(4)
C35 C36 H36 120.3
C33 C36 H36 120.3
O10 C37 H37A 109.5
O10 C37 H37B 109.5
H37A C37 H37B 109.5
O10 C37 H37C 109.5
H37A C37 H37C 109.5
H37B C37 H37C 109.5
O9 C38 O10 120.0(4)
O9 C38 C39 128.1(4)
O10 C38 C39 111.9(4)
C40 C39 C38 119.7(4)
C40 C39 C41 121.7(4)
C38 C39 C41 118.6(4)
C39 C40 N3 120.3(4)
C39 C40 C44 126.5(4)
N3 C40 C44 113.2(4)
C39 C41 C49 110.7(3)
C39 C41 C42 111.1(3)
C49 C41 C42 108.7(3)
C39 C41 H41 108.8
C49 C41 H41 108.8
C42 C41 H41 108.8
C43 C42 C46 121.0(4)
C43 C42 C41 121.7(4)
C46 C42 C41 117.2(4)
C42 C43 N3 120.1(4)
C42 C43 C45 127.2(4)
N3 C43 C45 112.7(4)
C40 C44 H44A 109.5
C40 C44 H44B 109.5
H44A C44 H44B 109.5
C40 C44 H44C 109.5
H44A C44 H44C 109.5
H44B C44 H44C 109.5
C43 C45 H45A 109.5
C43 C45 H45B 109.5
H45A C45 H45B 109.5
C43 C45 H45C 109.5
H45A C45 H45C 109.5
H45B C45 H45C 109.5
O12 C46 O11 122.2(4)
O12 C46 C42 125.6(4)
O11 C46 C42 112.1(4)
C48 C47 C48' 50.5(10)
C48 C47 O11 109.3(5)
C48' C47 O11 115.6(9)
C48 C47 H47 120.5
C48' C47 H47 120.5
O11 C47 H47 120.5
C47 C48 H48A 109.5
C47 C48 H48B 109.5
H48A C48 H48B 109.5
C47 C48 H48C 109.5
H48A C48 H48C 109.5
H48B C48 H48C 109.5
C52 C49 C50 118.0(4)
C52 C49 C41 123.9(4)
C50 C49 C41 118.0(4)
C51 C50 C49 121.5(4)
C51 C50 H50 119.2
C49 C50 H50 119.2
C54 C51 C50 120.4(4)
C54 C51 H51 119.8
C50 C51 H51 119.8
C49 C52 C53 119.8(4)
C49 C52 Cl6 121.1(3)
C53 C52 Cl6 119.1(4)
C54 C53 C52 121.1(4)
C54 C53 Cl5 119.1(3)
C52 C53 Cl5 119.8(4)
C51 C54 C53 119.1(4)
C51 C54 H54 120.4
C53 C54 H54 120.4
O14 C55 H55A 109.5
O14 C55 H55B 109.5
H55A C55 H55B 109.5
O14 C55 H55C 109.5
H55A C55 H55C 109.5
H55B C55 H55C 109.5
O13 C56 O14 120.8(4)
O13 C56 C57 126.7(4)
O14 C56 C57 112.5(4)
C58 C57 C56 120.4(4)
C58 C57 C59 122.3(4)
C56 C57 C59 117.2(4)
C57 C58 N4 120.7(4)
C57 C58 C62 126.7(5)
N4 C58 C62 112.6(4)
C67 C59 C57 111.0(3)
C67 C59 C60 109.2(3)
C57 C59 C60 110.5(4)
C67 C59 H59 108.7
C57 C59 H59 108.7
C60 C59 H59 108.7
C61 C60 C64 120.7(4)
C61 C60 C59 122.0(4)
C64 C60 C59 117.3(4)
C60 C61 N4 121.1(4)
C60 C61 C63 126.3(4)
N4 C61 C63 112.6(4)
C58 C62 H62A 109.5
C58 C62 H62B 109.5
H62A C62 H62B 109.5
C58 C62 H62C 109.5
H62A C62 H62C 109.5
H62B C62 H62C 109.5
C61 C63 H63A 109.5
C61 C63 H63B 109.5
H63A C63 H63B 109.5
C61 C63 H63C 109.5
H63A C63 H63C 109.5
H63B C63 H63C 109.5
O15 C64 O16 122.7(4)
O15 C64 C60 126.2(5)
O16 C64 C60 111.1(4)
O16 C65 C66 111.0(4)
O16 C65 H65A 109.4
C66 C65 H65A 109.4
O16 C65 H65B 109.4
C66 C65 H65B 109.4
H65A C65 H65B 108.0
C65 C66 H66A 109.5
C65 C66 H66B 109.5
H66A C66 H66B 109.5
C65 C66 H66C 109.5
H66A C66 H66C 109.5
H66B C66 H66C 109.5
C68 C67 C70 117.9(4)
C68 C67 C59 124.5(4)
C70 C67 C59 117.6(4)
C69 C68 C67 120.9(4)
C69 C68 Cl8 118.2(3)
C67 C68 Cl8 120.8(3)
C72 C69 C68 120.1(4)
C72 C69 Cl7 118.2(4)
C68 C69 Cl7 121.7(4)
C71 C70 C67 120.5(4)
C71 C70 H70 119.7
C67 C70 H70 119.7
C72 C71 C70 120.8(5)
C72 C71 H71 119.6
C70 C71 H71 119.6
C71 C72 C69 119.7(4)
C71 C72 H72 120.2
C69 C72 H72 120.2
C47 C48' H48D 109.5
C47 C48' H48E 109.5
H48D C48' H48E 109.5
C47 C48' H48F 109.5
H48D C48' H48F 109.5
H48E C48' H48F 109.5

loop_
_geom_bond_atom_site_label_1
_geom_bond_atom_site_label_2
_geom_bond_distance
Cl1 C17 1.734(5)
Cl2 C16 1.735(5)
Cl3 C33 1.720(5)
Cl4 C32 1.733(5)
Cl5 C53 1.739(5)
Cl6 C52 1.733(5)
Cl7 C69 1.722(5)
Cl8 C68 1.739(4)
O1 C2 1.222(5)
O2 C2 1.338(5)
O2 C1 1.442(5)
O3 C10 1.334(5)
O3 C11 1.472(5)
O4 C10 1.215(5)
O5 C20 1.326(5)
O5 C19 1.451(6)
O6 C20 1.227(5)
O7 C28 1.205(6)
O8 C28 1.345(6)
O8 C29 1.456(6)
O9 C38 1.226(5)
O10 C38 1.342(5)
O10 C37 1.436(5)
O11 C46 1.341(6)
O11 C47 1.458(6)
O12 C46 1.213(5)
O13 C56 1.229(5)
O14 C56 1.329(6)
O14 C55 1.450(6)
O15 C64 1.211(6)
O16 C64 1.344(6)
O16 C65 1.450(6)
N1 C4 1.359(6)
N1 C7 1.380(5)
N1 H1 0.8800
N2 C25 1.382(6)
N2 C22 1.388(6)
N2 H2 0.8800
N3 C40 1.364(6)
N3 C43 1.383(6)
N3 H3 0.8800
N4 C61 1.367(6)
N4 C58 1.373(6)
N4 H4 0.8800
C1 H1A 0.9800
C1 H1B 0.9800
C1 H1C 0.9800
C2 C3 1.463(6)
C3 C4 1.352(6)
C3 C5 1.524(6)
C4 C9 1.498(6)
C5 C6 1.538(6)
C5 C13 1.538(5)
C5 H5 1.0000
C6 C7 1.356(6)
C6 C10 1.465(6)
C7 C8 1.499(6)
C8 H8A 0.9800
C8 H8B 0.9800
C8 H8C 0.9800
C9 H9A 0.9800
C9 H9B 0.9800
C9 H9C 0.9800
C11 C12 1.443(8)
C11 H11A 0.9900
C11 H11B 0.9900
C12 H12A 0.9800
C12 H12B 0.9800
C12 H12C 0.9800
C13 C14 1.377(6)
C13 C16 1.400(6)
C14 C15 1.402(6)
C14 H14 0.9500
C15 C18 1.375(8)
C15 H15 0.9500
C16 C17 1.408(6)
C17 C18 1.377(8)
C18 H18 0.9500
C19 H19A 0.9800
C19 H19B 0.9800
C19 H19C 0.9800
C20 C21 1.460(6)
C21 C22 1.340(6)
C21 C23 1.533(6)
C22 C26 1.514(6)
C23 C31 1.528(6)
C23 C24 1.543(6)
C23 H23 1.0000
C24 C25 1.348(7)
C24 C28 1.457(6)
C25 C27 1.497(7)
C26 H26A 0.9800
C26 H26B 0.9800
C26 H26C 0.9800
C27 H27A 0.9800
C27 H27B 0.9800
C27 H27C 0.9800
C29 C30 1.474(9)
C29 H29A 0.9900
C29 H29B 0.9900
C30 H30A 0.9800
C30 H30B 0.9800
C30 H30C 0.9800
C31 C34 1.393(6)
C31 C32 1.402(6)
C32 C33 1.392(7)
C33 C36 1.384(8)
C34 C35 1.386(6)
C34 H34 0.9500
C35 C36 1.379(8)
C35 H35 0.9500
C36 H36 0.9500
C37 H37A 0.9800
C37 H37B 0.9800
C37 H37C 0.9800
C38 C39 1.458(6)
C39 C40 1.360(6)
C39 C41 1.522(6)
C40 C44 1.503(6)
C41 C49 1.535(5)
C41 C42 1.543(6)
C41 H41 1.0000
C42 C43 1.338(6)
C42 C46 1.469(6)
C43 C45 1.492(6)
C44 H44A 0.9800
C44 H44B 0.9800
C44 H44C 0.9800
C45 H45A 0.9800
C45 H45B 0.9800
C45 H45C 0.9800
C47 C48 1.410(7)
C47 C48' 1.419(9)
C47 H47 1.0000
C48 H48A 0.9800
C48 H48B 0.9800
C48 H48C 0.9800
C49 C52 1.393(6)
C49 C50 1.395(6)
C50 C51 1.389(6)
C50 H50 0.9500
C51 C54 1.372(7)
C51 H51 0.9500
C52 C53 1.405(6)
C53 C54 1.383(7)
C54 H54 0.9500
C55 H55A 0.9800
C55 H55B 0.9800
C55 H55C 0.9800
C56 C57 1.459(6)
C57 C58 1.349(7)
C57 C59 1.530(6)
C58 C62 1.510(6)
C59 C67 1.528(6)
C59 C60 1.547(6)
C59 H59 1.0000
C60 C61 1.341(6)
C60 C64 1.466(6)
C61 C63 1.528(7)
C62 H62A 0.9800
C62 H62B 0.9800
C62 H62C 0.9800
C63 H63A 0.9800
C63 H63B 0.9800
C63 H63C 0.9800
C65 C66 1.466(8)
C65 H65A 0.9900
C65 H65B 0.9900
C66 H66A 0.9800
C66 H66B 0.9800
C66 H66C 0.9800
C67 C68 1.394(6)
C67 C70 1.402(6)
C68 C69 1.390(6)
C69 C72 1.380(7)
C70 C71 1.383(6)
C70 H70 0.9500
C71 C72 1.374(7)
C71 H71 0.9500
C72 H72 0.9500
C48' H48D 0.9800
C48' H48E 0.9800
C48' H48F 0.9800

loop_
_geom_hbond_atom_site_label_D
_geom_hbond_atom_site_label_H
_geom_hbond_atom_site_label_A
_geom_hbond_distance_DH
_geom_hbond_distance_HA
_geom_hbond_distance_DA
_geom_hbond_angle_DHA
_geom_hbond_site_symmetry_A
N1 H1 O6 0.88 2.02 2.887(5) 169.0 .
N2 H2 O9 0.88 2.11 2.951(5) 160.7 .
N3 H3 O13 0.88 2.03 2.899(5) 167.4 .
N4 H4 O1 0.88 2.08 2.931(5) 161.6 3_445
